data_7000928
loop_
_publ_author_name
'Powell, Adam B.'
'Brown, Jaclyn R.'
'Vasudevan, Kalyan V.'
'Cowley, Alan H.'

_publ_section_title
;
 Facile syntheses of thiophene-substituted 1,4-diazabutadiene
 (\a-diimine) ligands and their conversion to phosphenium triiodide
 salts
;
_journal_issue 14
_journal_name_full 'Dalton Transactions'
_journal_page_first 2521
_journal_page_last 2527
_journal_paper_doi 10.1039/b820202h
_journal_year 2009
_chemical_formula_moiety 'C30 H32 N2 S2'
_chemical_formula_sum 'C30 H32 N2 S2'
_chemical_formula_weight 484.70
_space_group_IT_number 2
_symmetry_cell_setting triclinic
_symmetry_space_group_name_Hall '-P 1'
_symmetry_space_group_name_H-M 'P -1'
_atom_sites_solution_hydrogens geom
_atom_sites_solution_primary direct
_atom_sites_solution_secondary difmap
_cell_angle_alpha 110.01(3)
_cell_angle_beta 98.25(3)
_cell_angle_gamma 96.87(3)
_cell_formula_units_Z 2
_cell_length_a 9.7281(19)
_cell_length_b 12.001(2)
_cell_length_c 12.295(3)
_cell_measurement_reflns_used 8618
_cell_measurement_temperature 153(2)
_cell_measurement_theta_max 27.48
_cell_measurement_theta_min 1.00
_cell_volume 1312.6(6)
_computing_cell_refinement 'Collect software, Nonius B.V. 1998'
_computing_data_collection 'Collect software, Nonius B.V. 1998'
_computing_data_reduction
;
DENZO and Scalepack (Otwinoski and Minor, 1997)
;
_computing_molecular_graphics 'XP SHELXTL/PC, Siemens Analytical'
_computing_structure_refinement 'XL SHELXTL/PC, Siemens Analytical'
_computing_structure_solution
;
SIR97 - Altomare A., Burla M.C., Camalli M., Cascarano G.L., Giacovazzo C.,
Guagliardi A., Moliterni A.G.G., Polidori G.,Spagna R.
;
_diffrn_ambient_temperature 153(2)
_diffrn_measured_fraction_theta_full 0.989
_diffrn_measured_fraction_theta_max 0.989
_diffrn_measurement_device_type 'Nonius Kappa CCD'
_diffrn_measurement_method \w-scan
_diffrn_radiation_monochromator graphite
_diffrn_radiation_source 'fine-focus sealed tube'
_diffrn_radiation_type MoK\a
_diffrn_radiation_wavelength 0.71073
_diffrn_reflns_av_R_equivalents 0.0359
_diffrn_reflns_av_sigmaI/netI 0.0874
_diffrn_reflns_limit_h_max 11
_diffrn_reflns_limit_h_min -12
_diffrn_reflns_limit_k_max 15
_diffrn_reflns_limit_k_min -14
_diffrn_reflns_limit_l_max 15
_diffrn_reflns_limit_l_min -15
_diffrn_reflns_number 8618
_diffrn_reflns_theta_full 27.47
_diffrn_reflns_theta_max 27.47
_diffrn_reflns_theta_min 2.05
_exptl_absorpt_coefficient_mu 0.224
_exptl_absorpt_correction_T_max 0.984
_exptl_absorpt_correction_T_min 0.979
_exptl_absorpt_correction_type multi-scan
_exptl_absorpt_process_details 'DENZO and Scalepack (Otwinoski and Minor, 1997)'
_exptl_crystal_colour yellow
_exptl_crystal_density_diffrn 1.226
_exptl_crystal_density_method 'not measured'
_exptl_crystal_description block
_exptl_crystal_F_000 516
_exptl_crystal_size_max 0.12
_exptl_crystal_size_mid 0.08
_exptl_crystal_size_min 0.07
_refine_diff_density_max 0.324
_refine_diff_density_min -0.376
_refine_diff_density_rms 0.059
_refine_ls_extinction_method none
_refine_ls_goodness_of_fit_ref 0.966
_refine_ls_hydrogen_treatment constr
_refine_ls_matrix_type full
_refine_ls_number_parameters 313
_refine_ls_number_reflns 5933
_refine_ls_number_restraints 0
_refine_ls_restrained_S_all 0.966
_refine_ls_R_factor_all 0.1008
_refine_ls_R_factor_gt 0.0524
_refine_ls_shift/su_max 0.010
_refine_ls_shift/su_mean 0.002
_refine_ls_structure_factor_coef Fsqd
_refine_ls_weighting_details 'calc w=1/[\s^2^(Fo^2^)+(0.0788P)^2^+0.0355P] where P=(Fo^2^+2Fc^2^)/3'
_refine_ls_weighting_scheme calc
_refine_ls_wR_factor_gt 0.1227
_refine_ls_wR_factor_ref 0.1465
_reflns_number_gt 3845
_reflns_number_total 5933
_reflns_threshold_expression >2sigma(I)
_cod_data_source_file b820202h.txt
_cod_data_source_block apkv098a
_cod_original_cell_volume 1312.6(5)
_cod_original_sg_symbol_Hall -p1
_cod_original_sg_symbol_H-M p-1
_cod_database_code 7000928

loop_
_symmetry_equiv_pos_as_xyz
'x, y, z'
'-x, -y, -z'

loop_
_atom_site_label
_atom_site_type_symbol
_atom_site_fract_x
_atom_site_fract_y
_atom_site_fract_z
_atom_site_U_iso_or_equiv
_atom_site_adp_type
_atom_site_occupancy
_atom_site_symmetry_multiplicity
_atom_site_calc_flag
_atom_site_refinement_flags
_atom_site_disorder_assembly
_atom_site_disorder_group
C1 C 0.6709(2) 0.36017(17) 0.15069(15) 0.0185(4) Uani 1 1 d . . .
C2 C 0.8204(2) 0.34724(16) 0.13487(16) 0.0186(4) Uani 1 1 d . . .
C3 C 0.5812(2) 0.25465(18) 0.15497(16) 0.0233(5) Uani 1 1 d . . .
C4 C 0.6122(3) 0.14280(18) 0.13954(17) 0.0309(6) Uani 1 1 d . . .
H4 H 0.6977 0.1208 0.1234 0.037 Uiso 1 1 calc R . .
C5 C 0.4992(4) 0.0642(2) 0.1509(2) 0.0508(8) Uani 1 1 d . . .
H5 H 0.5021 -0.0153 0.1432 0.061 Uiso 1 1 calc R . .
C6 C 0.3866(4) 0.1175(3) 0.1741(2) 0.0569(9) Uani 1 1 d . . .
H6 H 0.3031 0.0787 0.1836 0.068 Uiso 1 1 calc R . .
C7 C 0.9167(2) 0.34609(16) 0.23679(16) 0.0209(5) Uani 1 1 d . . .
C8 C 0.8928(2) 0.36124(18) 0.34795(17) 0.0257(5) Uani 1 1 d . . .
H8 H 0.8076 0.3754 0.3710 0.031 Uiso 1 1 calc R . .
C9 C 1.0117(3) 0.35296(19) 0.42329(19) 0.0334(6) Uani 1 1 d . . .
H9 H 1.0134 0.3612 0.5015 0.040 Uiso 1 1 calc R . .
C10 C 1.1225(3) 0.3319(2) 0.3700(2) 0.0368(6) Uani 1 1 d . . .
H10 H 1.2089 0.3236 0.4070 0.044 Uiso 1 1 calc R . .
C11 C 0.7099(2) 0.56330(17) 0.17194(17) 0.0215(5) Uani 1 1 d . . .
C12 C 0.6997(3) 0.60777(19) 0.08181(17) 0.0302(5) Uani 1 1 d . . .
H12 H 0.6399 0.5634 0.0096 0.036 Uiso 1 1 calc R . .
C13 C 0.7788(3) 0.71875(19) 0.09946(18) 0.0312(6) Uani 1 1 d . . .
H13 H 0.7720 0.7464 0.0372 0.037 Uiso 1 1 calc R . .
C14 C 0.8681(2) 0.79063(17) 0.20629(17) 0.0235(5) Uani 1 1 d . . .
C15 C 0.8767(3) 0.74292(19) 0.29500(17) 0.0291(5) Uani 1 1 d . . .
H15 H 0.9358 0.7870 0.3676 0.035 Uiso 1 1 calc R . .
C16 C 0.7998(2) 0.63195(19) 0.27817(17) 0.0292(5) Uani 1 1 d . . .
H16 H 0.8085 0.6028 0.3394 0.035 Uiso 1 1 calc R . .
C17 C 0.9433(3) 0.91789(18) 0.22993(18) 0.0288(5) Uani 1 1 d . . .
C18 C 0.8619(3) 1.0067(2) 0.3058(2) 0.0461(7) Uani 1 1 d . . .
H18A H 0.7657 0.9914 0.2653 0.069 Uiso 1 1 calc R . .
H18B H 0.9050 1.0878 0.3195 0.069 Uiso 1 1 calc R . .
H18C H 0.8644 0.9962 0.3800 0.069 Uiso 1 1 calc R . .
C19 C 1.0965(3) 0.9424(2) 0.2978(2) 0.0411(6) Uani 1 1 d . . .
H19A H 1.0962 0.9336 0.3725 0.062 Uiso 1 1 calc R . .
H19B H 1.1408 1.0229 0.3107 0.062 Uiso 1 1 calc R . .
H19C H 1.1478 0.8859 0.2526 0.062 Uiso 1 1 calc R . .
C20 C 0.9493(3) 0.9419(2) 0.1158(2) 0.0504(8) Uani 1 1 d . . .
H20A H 0.9934 0.8826 0.0654 0.076 Uiso 1 1 calc R . .
H20B H 1.0030 1.0208 0.1345 0.076 Uiso 1 1 calc R . .
H20C H 0.8551 0.9372 0.0760 0.076 Uiso 1 1 calc R . .
C21 C 0.7841(2) 0.32604(17) -0.06826(16) 0.0201(5) Uani 1 1 d . . .
C22 C 0.6486(2) 0.25913(18) -0.11313(16) 0.0261(5) Uani 1 1 d . . .
H22 H 0.6033 0.2258 -0.0668 0.031 Uiso 1 1 calc R . .
C23 C 0.5794(2) 0.24128(18) -0.22666(17) 0.0269(5) Uani 1 1 d . . .
H23 H 0.4885 0.1960 -0.2549 0.032 Uiso 1 1 calc R . .
C24 C 0.6432(2) 0.28975(17) -0.29864(16) 0.0219(5) Uani 1 1 d . . .
C25 C 0.7785(2) 0.36016(18) -0.25068(17) 0.0272(5) Uani 1 1 d . . .
H25 H 0.8222 0.3970 -0.2953 0.033 Uiso 1 1 calc R . .
C26 C 0.8486(2) 0.37627(18) -0.13884(16) 0.0257(5) Uani 1 1 d . . .
H26 H 0.9396 0.4211 -0.1106 0.031 Uiso 1 1 calc R . .
C27 C 0.5740(3) 0.26683(18) -0.42657(17) 0.0264(5) Uani 1 1 d . . .
C28 C 0.6691(3) 0.2050(2) -0.50832(18) 0.0384(6) Uani 1 1 d . . .
H28A H 0.7607 0.2554 -0.4867 0.058 Uiso 1 1 calc R . .
H28B H 0.6281 0.1919 -0.5885 0.058 Uiso 1 1 calc R . .
H28C H 0.6784 0.1290 -0.5011 0.058 Uiso 1 1 calc R . .
C29 C 0.4296(3) 0.1842(2) -0.46523(19) 0.0377(6) Uani 1 1 d . . .
H29A H 0.4396 0.1084 -0.4579 0.056 Uiso 1 1 calc R . .
H29B H 0.3916 0.1712 -0.5460 0.056 Uiso 1 1 calc R . .
H29C H 0.3669 0.2213 -0.4161 0.056 Uiso 1 1 calc R . .
C30 C 0.5558(3) 0.3878(2) -0.4388(2) 0.0467(7) Uani 1 1 d . . .
H30A H 0.5002 0.4278 -0.3841 0.070 Uiso 1 1 calc R . .
H30B H 0.5090 0.3734 -0.5179 0.070 Uiso 1 1 calc R . .
H30C H 0.6469 0.4376 -0.4222 0.070 Uiso 1 1 calc R . .
N1 N 0.61999(19) 0.45590(15) 0.16211(13) 0.0231(4) Uani 1 1 d . . .
N2 N 0.86872(19) 0.33694(14) 0.04045(13) 0.0213(4) Uani 1 1 d . . .
S1 S 1.08621(6) 0.32220(5) 0.22591(5) 0.03333(18) Uani 1 1 d . . .
S2 S 0.41443(7) 0.26405(6) 0.18409(5) 0.0435(2) Uani 1 1 d . . .

loop_
_atom_site_aniso_label
_atom_site_aniso_U_11
_atom_site_aniso_U_22
_atom_site_aniso_U_33
_atom_site_aniso_U_23
_atom_site_aniso_U_13
_atom_site_aniso_U_12
C1 0.0169(11) 0.0233(10) 0.0146(9) 0.0072(8) 0.0016(8) 0.0016(9)
C2 0.0183(12) 0.0144(9) 0.0226(10) 0.0064(8) 0.0037(8) 0.0018(8)
C3 0.0200(12) 0.0301(11) 0.0170(9) 0.0091(8) 0.0012(8) -0.0047(9)
C4 0.0374(15) 0.0253(12) 0.0279(11) 0.0126(9) 0.0018(10) -0.0058(10)
C5 0.073(2) 0.0345(14) 0.0324(13) 0.0164(11) -0.0061(14) -0.0286(15)
C6 0.051(2) 0.072(2) 0.0355(14) 0.0257(14) -0.0044(13) -0.0376(17)
C7 0.0185(12) 0.0152(10) 0.0260(10) 0.0060(8) 0.0000(9) 0.0019(8)
C8 0.0247(13) 0.0241(11) 0.0268(11) 0.0105(9) 0.0000(9) 0.0015(9)
C9 0.0366(16) 0.0305(12) 0.0274(11) 0.0130(10) -0.0109(10) -0.0017(11)
C10 0.0267(15) 0.0309(12) 0.0478(14) 0.0172(11) -0.0141(12) 0.0029(10)
C11 0.0180(12) 0.0191(10) 0.0280(10) 0.0078(9) 0.0051(9) 0.0078(9)
C12 0.0345(15) 0.0295(12) 0.0224(10) 0.0088(9) -0.0020(10) 0.0017(10)
C13 0.0389(16) 0.0301(12) 0.0274(11) 0.0155(10) 0.0032(10) 0.0058(11)
C14 0.0261(13) 0.0208(10) 0.0261(10) 0.0089(9) 0.0076(9) 0.0092(9)
C15 0.0331(15) 0.0254(11) 0.0240(10) 0.0077(9) -0.0016(9) 0.0004(10)
C16 0.0318(15) 0.0295(12) 0.0284(11) 0.0164(10) -0.0002(10) 0.0033(10)
C17 0.0347(15) 0.0221(11) 0.0313(11) 0.0109(9) 0.0087(10) 0.0056(10)
C18 0.0528(19) 0.0236(12) 0.0629(16) 0.0115(11) 0.0214(14) 0.0111(12)
C19 0.0382(17) 0.0316(13) 0.0513(14) 0.0165(11) 0.0051(12) -0.0019(11)
C20 0.071(2) 0.0350(14) 0.0439(14) 0.0197(12) 0.0093(14) -0.0071(14)
C21 0.0205(12) 0.0205(10) 0.0193(9) 0.0060(8) 0.0061(8) 0.0047(9)
C22 0.0305(14) 0.0248(11) 0.0212(10) 0.0085(9) 0.0077(9) -0.0052(9)
C23 0.0219(13) 0.0303(12) 0.0231(10) 0.0059(9) 0.0040(9) -0.0028(9)
C24 0.0243(13) 0.0193(10) 0.0215(10) 0.0063(8) 0.0050(9) 0.0051(9)
C25 0.0306(14) 0.0275(11) 0.0262(11) 0.0138(9) 0.0082(10) 0.0011(10)
C26 0.0208(13) 0.0264(11) 0.0260(10) 0.0072(9) 0.0053(9) -0.0044(9)
C27 0.0305(14) 0.0262(11) 0.0229(10) 0.0105(9) 0.0027(9) 0.0049(10)
C28 0.0389(16) 0.0520(15) 0.0226(11) 0.0115(11) 0.0067(10) 0.0085(12)
C29 0.0349(16) 0.0444(14) 0.0281(12) 0.0108(11) -0.0006(10) 0.0017(12)
C30 0.061(2) 0.0381(14) 0.0421(13) 0.0227(12) -0.0053(13) 0.0083(13)
N1 0.0200(10) 0.0258(9) 0.0225(8) 0.0085(7) 0.0016(7) 0.0047(8)
N2 0.0212(10) 0.0190(8) 0.0224(8) 0.0068(7) 0.0043(7) 0.0009(7)
S1 0.0200(3) 0.0363(3) 0.0423(3) 0.0135(3) 0.0013(3) 0.0082(3)
S2 0.0209(4) 0.0688(5) 0.0404(3) 0.0237(3) 0.0071(3) -0.0058(3)

loop_
_atom_type_symbol
_atom_type_description
_atom_type_scat_dispersion_real
_atom_type_scat_dispersion_imag
_atom_type_scat_source
C C 0.0033 0.0016 'International Tables Vol C Tables 4.2.6.8 and 6.1.1.4'
H H 0.0000 0.0000 'International Tables Vol C Tables 4.2.6.8 and 6.1.1.4'
N N 0.0061 0.0033 'International Tables Vol C Tables 4.2.6.8 and 6.1.1.4'
S S 0.1246 0.1234 'International Tables Vol C Tables 4.2.6.8 and 6.1.1.4'

loop_
_geom_angle_atom_site_label_1
_geom_angle_atom_site_label_2
_geom_angle_atom_site_label_3
_geom_angle
_geom_angle_site_symmetry_1
_geom_angle_site_symmetry_3
_geom_angle_publ_flag
N1 C1 C3 118.93(19) . . ?
N1 C1 C2 124.49(18) . . ?
C3 C1 C2 116.57(17) . . ?
N2 C2 C7 117.96(19) . . ?
N2 C2 C1 125.96(17) . . ?
C7 C2 C1 116.07(16) . . ?
C4 C3 C1 128.4(2) . . ?
C4 C3 S2 111.50(17) . . ?
C1 C3 S2 120.11(17) . . ?
C3 C4 C5 112.3(3) . . ?
C3 C4 H4 123.9 . . ?
C5 C4 H4 123.9 . . ?
C6 C5 C4 112.4(2) . . ?
C6 C5 H5 123.8 . . ?
C4 C5 H5 123.8 . . ?
C5 C6 S2 112.6(2) . . ?
C5 C6 H6 123.7 . . ?
S2 C6 H6 123.7 . . ?
C8 C7 C2 128.9(2) . . ?
C8 C7 S1 110.98(16) . . ?
C2 C7 S1 120.07(15) . . ?
C7 C8 C9 112.6(2) . . ?
C7 C8 H8 123.7 . . ?
C9 C8 H8 123.7 . . ?
C10 C9 C8 112.8(2) . . ?
C10 C9 H9 123.6 . . ?
C8 C9 H9 123.6 . . ?
C9 C10 S1 112.29(18) . . ?
C9 C10 H10 123.9 . . ?
S1 C10 H10 123.9 . . ?
C16 C11 C12 118.42(19) . . ?
C16 C11 N1 119.59(18) . . ?
C12 C11 N1 121.65(18) . . ?
C11 C12 C13 119.78(19) . . ?
C11 C12 H12 120.1 . . ?
C13 C12 H12 120.1 . . ?
C12 C13 C14 122.92(19) . . ?
C12 C13 H13 118.5 . . ?
C14 C13 H13 118.5 . . ?
C15 C14 C13 115.85(19) . . ?
C15 C14 C17 121.03(18) . . ?
C13 C14 C17 122.94(18) . . ?
C16 C15 C14 121.82(19) . . ?
C16 C15 H15 119.1 . . ?
C14 C15 H15 119.1 . . ?
C15 C16 C11 121.20(19) . . ?
C15 C16 H16 119.4 . . ?
C11 C16 H16 119.4 . . ?
C14 C17 C20 112.34(18) . . ?
C14 C17 C18 107.69(19) . . ?
C20 C17 C18 109.2(2) . . ?
C14 C17 C19 111.72(19) . . ?
C20 C17 C19 107.3(2) . . ?
C18 C17 C19 108.5(2) . . ?
C17 C18 H18A 109.5 . . ?
C17 C18 H18B 109.5 . . ?
H18A C18 H18B 109.5 . . ?
C17 C18 H18C 109.5 . . ?
H18A C18 H18C 109.5 . . ?
H18B C18 H18C 109.5 . . ?
C17 C19 H19A 109.5 . . ?
C17 C19 H19B 109.5 . . ?
H19A C19 H19B 109.5 . . ?
C17 C19 H19C 109.5 . . ?
H19A C19 H19C 109.5 . . ?
H19B C19 H19C 109.5 . . ?
C17 C20 H20A 109.5 . . ?
C17 C20 H20B 109.5 . . ?
H20A C20 H20B 109.5 . . ?
C17 C20 H20C 109.5 . . ?
H20A C20 H20C 109.5 . . ?
H20B C20 H20C 109.5 . . ?
C22 C21 C26 118.36(18) . . ?
C22 C21 N2 124.56(18) . . ?
C26 C21 N2 116.74(19) . . ?
C21 C22 C23 120.85(19) . . ?
C21 C22 H22 119.6 . . ?
C23 C22 H22 119.6 . . ?
C24 C23 C22 121.4(2) . . ?
C24 C23 H23 119.3 . . ?
C22 C23 H23 119.3 . . ?
C23 C24 C25 117.05(19) . . ?
C23 C24 C27 123.13(19) . . ?
C25 C24 C27 119.80(18) . . ?
C26 C25 C24 121.71(19) . . ?
C26 C25 H25 119.1 . . ?
C24 C25 H25 119.1 . . ?
C25 C26 C21 120.6(2) . . ?
C25 C26 H26 119.7 . . ?
C21 C26 H26 119.7 . . ?
C28 C27 C29 107.52(18) . . ?
C28 C27 C24 108.65(19) . . ?
C29 C27 C24 112.50(18) . . ?
C28 C27 C30 110.1(2) . . ?
C29 C27 C30 108.7(2) . . ?
C24 C27 C30 109.31(17) . . ?
C27 C28 H28A 109.5 . . ?
C27 C28 H28B 109.5 . . ?
H28A C28 H28B 109.5 . . ?
C27 C28 H28C 109.5 . . ?
H28A C28 H28C 109.5 . . ?
H28B C28 H28C 109.5 . . ?
C27 C29 H29A 109.5 . . ?
C27 C29 H29B 109.5 . . ?
H29A C29 H29B 109.5 . . ?
C27 C29 H29C 109.5 . . ?
H29A C29 H29C 109.5 . . ?
H29B C29 H29C 109.5 . . ?
C27 C30 H30A 109.5 . . ?
C27 C30 H30B 109.5 . . ?
H30A C30 H30B 109.5 . . ?
C27 C30 H30C 109.5 . . ?
H30A C30 H30C 109.5 . . ?
H30B C30 H30C 109.5 . . ?
C1 N1 C11 119.69(18) . . ?
C2 N2 C21 123.94(18) . . ?
C10 S1 C7 91.32(12) . . ?
C6 S2 C3 91.26(15) . . ?

loop_
_geom_bond_atom_site_label_1
_geom_bond_atom_site_label_2
_geom_bond_distance
_geom_bond_site_symmetry_2
_geom_bond_publ_flag
C1 N1 1.277(3) . ?
C1 C3 1.471(3) . ?
C1 C2 1.514(3) . ?
C2 N2 1.287(2) . ?
C2 C7 1.458(3) . ?
C3 C4 1.367(3) . ?
C3 S2 1.719(2) . ?
C4 C5 1.416(3) . ?
C4 H4 0.9300 . ?
C5 C6 1.350(4) . ?
C5 H5 0.9300 . ?
C6 S2 1.705(3) . ?
C6 H6 0.9300 . ?
C7 C8 1.373(3) . ?
C7 S1 1.724(2) . ?
C8 C9 1.411(3) . ?
C8 H8 0.9300 . ?
C9 C10 1.345(4) . ?
C9 H9 0.9300 . ?
C10 S1 1.716(2) . ?
C10 H10 0.9300 . ?
C11 C16 1.383(3) . ?
C11 C12 1.381(3) . ?
C11 N1 1.426(3) . ?
C12 C13 1.387(3) . ?
C12 H12 0.9300 . ?
C13 C14 1.393(3) . ?
C13 H13 0.9300 . ?
C14 C15 1.392(3) . ?
C14 C17 1.523(3) . ?
C15 C16 1.380(3) . ?
C15 H15 0.9300 . ?
C16 H16 0.9300 . ?
C17 C20 1.534(3) . ?
C17 C18 1.538(3) . ?
C17 C19 1.540(4) . ?
C18 H18A 0.9600 . ?
C18 H18B 0.9600 . ?
C18 H18C 0.9600 . ?
C19 H19A 0.9600 . ?
C19 H19B 0.9600 . ?
C19 H19C 0.9600 . ?
C20 H20A 0.9600 . ?
C20 H20B 0.9600 . ?
C20 H20C 0.9600 . ?
C21 C22 1.387(3) . ?
C21 C26 1.390(3) . ?
C21 N2 1.421(2) . ?
C22 C23 1.392(3) . ?
C22 H22 0.9300 . ?
C23 C24 1.389(3) . ?
C23 H23 0.9300 . ?
C24 C25 1.402(3) . ?
C24 C27 1.536(3) . ?
C25 C26 1.382(3) . ?
C25 H25 0.9300 . ?
C26 H26 0.9300 . ?
C27 C28 1.529(3) . ?
C27 C29 1.528(3) . ?
C27 C30 1.538(3) . ?
C28 H28A 0.9600 . ?
C28 H28B 0.9600 . ?
C28 H28C 0.9600 . ?
C29 H29A 0.9600 . ?
C29 H29B 0.9600 . ?
C29 H29C 0.9600 . ?
C30 H30A 0.9600 . ?
C30 H30B 0.9600 . ?
C30 H30C 0.9600 . ?

loop_
_geom_torsion_atom_site_label_1
_geom_torsion_atom_site_label_2
_geom_torsion_atom_site_label_3
_geom_torsion_atom_site_label_4
_geom_torsion
_geom_torsion_site_symmetry_1
_geom_torsion_site_symmetry_2
_geom_torsion_site_symmetry_3
_geom_torsion_site_symmetry_4
_geom_torsion_publ_flag
N1 C1 C2 N2 -73.7(3) . . . . ?
C3 C1 C2 N2 107.4(2) . . . . ?
N1 C1 C2 C7 106.5(2) . . . . ?
C3 C1 C2 C7 -72.4(2) . . . . ?
N1 C1 C3 C4 176.78(19) . . . . ?
C2 C1 C3 C4 -4.3(3) . . . . ?
N1 C1 C3 S2 -4.0(2) . . . . ?
C2 C1 C3 S2 174.96(12) . . . . ?
C1 C3 C4 C5 179.60(18) . . . . ?
S2 C3 C4 C5 0.3(2) . . . . ?
C3 C4 C5 C6 0.1(3) . . . . ?
C4 C5 C6 S2 -0.5(3) . . . . ?
N2 C2 C7 C8 176.58(19) . . . . ?
C1 C2 C7 C8 -3.7(3) . . . . ?
N2 C2 C7 S1 -3.9(2) . . . . ?
C1 C2 C7 S1 175.87(13) . . . . ?
C2 C7 C8 C9 179.34(18) . . . . ?
S1 C7 C8 C9 -0.2(2) . . . . ?
C7 C8 C9 C10 -0.1(3) . . . . ?
C8 C9 C10 S1 0.3(2) . . . . ?
C16 C11 C12 C13 0.1(3) . . . . ?
N1 C11 C12 C13 173.4(2) . . . . ?
C11 C12 C13 C14 -1.3(4) . . . . ?
C12 C13 C14 C15 1.7(3) . . . . ?
C12 C13 C14 C17 -173.5(2) . . . . ?
C13 C14 C15 C16 -0.8(3) . . . . ?
C17 C14 C15 C16 174.4(2) . . . . ?
C14 C15 C16 C11 -0.3(4) . . . . ?
C12 C11 C16 C15 0.7(3) . . . . ?
N1 C11 C16 C15 -172.7(2) . . . . ?
C15 C14 C17 C20 166.7(2) . . . . ?
C13 C14 C17 C20 -18.4(3) . . . . ?
C15 C14 C17 C18 -73.0(3) . . . . ?
C13 C14 C17 C18 101.9(2) . . . . ?
C15 C14 C17 C19 46.0(3) . . . . ?
C13 C14 C17 C19 -139.1(2) . . . . ?
C26 C21 C22 C23 0.9(3) . . . . ?
N2 C21 C22 C23 -172.20(18) . . . . ?
C21 C22 C23 C24 -0.1(3) . . . . ?
C22 C23 C24 C25 -1.8(3) . . . . ?
C22 C23 C24 C27 176.67(19) . . . . ?
C23 C24 C25 C26 3.0(3) . . . . ?
C27 C24 C25 C26 -175.51(19) . . . . ?
C24 C25 C26 C21 -2.3(3) . . . . ?
C22 C21 C26 C25 0.3(3) . . . . ?
N2 C21 C26 C25 173.93(17) . . . . ?
C23 C24 C27 C28 -119.7(2) . . . . ?
C25 C24 C27 C28 58.7(2) . . . . ?
C23 C24 C27 C29 -0.7(3) . . . . ?
C25 C24 C27 C29 177.7(2) . . . . ?
C23 C24 C27 C30 120.1(2) . . . . ?
C25 C24 C27 C30 -61.5(3) . . . . ?
C3 C1 N1 C11 172.75(15) . . . . ?
C2 C1 N1 C11 -6.1(3) . . . . ?
C16 C11 N1 C1 -77.7(2) . . . . ?
C12 C11 N1 C1 109.1(2) . . . . ?
C7 C2 N2 C21 174.26(16) . . . . ?
C1 C2 N2 C21 -5.5(3) . . . . ?
C22 C21 N2 C2 -39.3(3) . . . . ?
C26 C21 N2 C2 147.58(19) . . . . ?
C9 C10 S1 C7 -0.36(18) . . . . ?
C8 C7 S1 C10 0.32(16) . . . . ?
C2 C7 S1 C10 -179.28(16) . . . . ?
C5 C6 S2 C3 0.6(2) . . . . ?
C4 C3 S2 C6 -0.51(16) . . . . ?
C1 C3 S2 C6 -179.86(16) . . . . ?

loop_
_cod_related_entry_id
_cod_related_entry_database
_cod_related_entry_code
1 ChemSpider 30652589
